data_4502626
loop_
_publ_author_name
'B\'athori, Nikoletta B.'
'Nassimbeni, Luigi R.'

_publ_section_title
;
 Selectivity and Enantiomeric Resolution in Inclusion Chemistry: A
 Systematic Study of Chiral Discrimination through Crystallization
;
_journal_issue 4
_journal_name_full 'Crystal Growth &amp; Design'
_journal_page_first 1782
_journal_paper_doi 10.1021/cg901461k
_journal_volume 10
_journal_year 2010
_chemical_absolute_configuration rm
_chemical_formula_sum 'C38 H45 N O4'
_chemical_formula_weight 579.75
_chemical_name_systematic
; 
 ? 
;
_space_group_IT_number 4
_symmetry_cell_setting monoclinic
_symmetry_space_group_name_Hall 'P 2yb'
_symmetry_space_group_name_H-M 'P 1 21 1'
_atom_sites_solution_hydrogens geom
_atom_sites_solution_primary direct
_atom_sites_solution_secondary difmap
_audit_creation_method SHELXL-97
_cell_angle_alpha 90.00
_cell_angle_beta 98.4110(10)
_cell_angle_gamma 90.00
_cell_formula_units_Z 2
_cell_length_a 9.2198(5)
_cell_length_b 10.1527(5)
_cell_length_c 17.6639(9)
_cell_measurement_reflns_used 3565
_cell_measurement_temperature 173(2)
_cell_measurement_theta_max 26.41
_cell_measurement_theta_min 2.23
_cell_volume 1635.66(15)
_computing_structure_refinement 'SHELXL-97 (Sheldrick, 1997)'
_computing_structure_solution 'SHELXS-97 (Sheldrick, 1990)'
_diffrn_ambient_temperature 173(2)
_diffrn_measured_fraction_theta_full 0.999
_diffrn_measured_fraction_theta_max 0.999
_diffrn_radiation_monochromator graphite
_diffrn_radiation_source 'fine-focus sealed tube'
_diffrn_radiation_type MoK\a
_diffrn_radiation_wavelength 0.71073
_diffrn_reflns_av_R_equivalents 0.0205
_diffrn_reflns_av_sigmaI/netI 0.0096
_diffrn_reflns_limit_h_max 11
_diffrn_reflns_limit_h_min -11
_diffrn_reflns_limit_k_max 12
_diffrn_reflns_limit_k_min -12
_diffrn_reflns_limit_l_max 22
_diffrn_reflns_limit_l_min -22
_diffrn_reflns_number 33630
_diffrn_reflns_theta_full 26.41
_diffrn_reflns_theta_max 26.41
_diffrn_reflns_theta_min 2.23
_exptl_absorpt_coefficient_mu 0.075
_exptl_absorpt_correction_type none
_exptl_crystal_colour colorless
_exptl_crystal_density_diffrn 1.177
_exptl_crystal_density_method 'not measured'
_exptl_crystal_description chunk
_exptl_crystal_F_000 624
_exptl_crystal_size_max 0.30
_exptl_crystal_size_mid 0.30
_exptl_crystal_size_min 0.20
_refine_diff_density_max 0.889
_refine_diff_density_min -1.021
_refine_diff_density_rms 0.049
_refine_ls_abs_structure_details 'Flack H D (1983), Acta Cryst. A39, 876-881'
_refine_ls_extinction_method none
_refine_ls_goodness_of_fit_ref 1.044
_refine_ls_hydrogen_treatment noref
_refine_ls_matrix_type full
_refine_ls_number_parameters 380
_refine_ls_number_reflns 3565
_refine_ls_number_restraints 17
_refine_ls_restrained_S_all 1.044
_refine_ls_R_factor_all 0.0577
_refine_ls_R_factor_gt 0.0550
_refine_ls_shift/su_max 0.000
_refine_ls_shift/su_mean 0.000
_refine_ls_structure_factor_coef Fsqd
_refine_ls_weighting_details 'calc w=1/[\s^2^(Fo^2^)+(0.0740P)^2^+1.1587P] where P=(Fo^2^+2Fc^2^)/3'
_refine_ls_weighting_scheme calc
_refine_ls_wR_factor_gt 0.1425
_refine_ls_wR_factor_ref 0.1456
_reflns_number_gt 3417
_reflns_number_total 3565
_reflns_threshold_expression >2sigma(I)
_cod_data_source_file cg901461k_si_006.cif
_cod_data_source_block 4_seriesII
_cod_original_sg_symbol_H-M P21
_cod_database_code 4502626

loop_
_symmetry_equiv_pos_as_xyz
'x, y, z'
'-x, y+1/2, -z'

loop_
_atom_site_label
_atom_site_type_symbol
_atom_site_fract_x
_atom_site_fract_y
_atom_site_fract_z
_atom_site_U_iso_or_equiv
_atom_site_adp_type
_atom_site_occupancy
_atom_site_symmetry_multiplicity
_atom_site_calc_flag
_atom_site_refinement_flags
_atom_site_disorder_assembly
_atom_site_disorder_group
O1 O 0.0749(2) 0.0042(7) 0.20586(13) 0.0387(6) Uani 1 1 d . . .
H1 H 0.1151 0.0700 0.1890 0.046 Uiso 1 1 calc R . .
C1 C 0.1410(3) -0.0217(7) 0.28255(17) 0.0276(6) Uani 1 1 d . . .
C2 C 0.3085(3) -0.0011(7) 0.28669(16) 0.0252(6) Uani 1 1 d . . .
H2 H 0.3462 -0.0591 0.2482 0.030 Uiso 1 1 calc R . .
O3 O 0.3789(2) -0.0345(7) 0.36125(12) 0.0312(5) Uani 1 1 d . . .
C3 C 0.5150(3) 0.0342(7) 0.37656(16) 0.0252(6) Uani 1 1 d . . .
O4 O 0.5058(2) 0.1380(7) 0.32149(12) 0.0307(5) Uani 1 1 d . . .
C4 C 0.3625(3) 0.1412(7) 0.27768(17) 0.0259(6) Uani 1 1 d . . .
H4 H 0.2995 0.2033 0.3024 0.031 Uiso 1 1 calc R . .
C5 C 0.3762(3) 0.1917(7) 0.19639(16) 0.0264(6) Uani 1 1 d . . .
O2 O 0.2294(2) 0.1964(7) 0.15559(12) 0.0302(5) Uani 1 1 d . . .
H3 H 0.1919 0.2699 0.1626 0.036 Uiso 1 1 calc R . .
C11 C 0.0743(4) 0.0646(7) 0.3403(2) 0.0381(8) Uani 1 1 d . . .
C12 C -0.0242(4) 0.1650(8) 0.3148(3) 0.0585(13) Uani 1 1 d . . .
H12 H -0.0460 0.1847 0.2617 0.070 Uiso 1 1 calc R . .
C13 C -0.0904(6) 0.2361(8) 0.3682(6) 0.094(3) Uani 1 1 d . . .
H13 H -0.1595 0.3028 0.3507 0.113 Uiso 1 1 calc R . .
C14 C -0.0587(8) 0.2124(9) 0.4441(5) 0.110(3) Uani 1 1 d . . .
H14 H -0.1035 0.2633 0.4794 0.132 Uiso 1 1 calc R . .
C15 C 0.0403(6) 0.1127(9) 0.4701(3) 0.081(2) Uani 1 1 d . . .
H15 H 0.0632 0.0957 0.5234 0.097 Uiso 1 1 calc R . .
C16 C 0.1054(4) 0.0381(8) 0.4184(2) 0.0511(11) Uani 1 1 d . . .
H16 H 0.1711 -0.0310 0.4363 0.061 Uiso 1 1 calc R . .
C17 C 0.1016(3) -0.1660(7) 0.29660(17) 0.0269(6) Uani 1 1 d . . .
C18 C -0.0468(4) -0.1968(7) 0.2881(2) 0.0365(8) Uani 1 1 d . . .
H18 H -0.1176 -0.1300 0.2739 0.044 Uiso 1 1 calc R . .
C19 C -0.0924(4) -0.3239(8) 0.3001(2) 0.0469(9) Uani 1 1 d . . .
H19 H -0.1941 -0.3435 0.2943 0.056 Uiso 1 1 calc R . .
C20 C 0.0089(5) -0.4221(7) 0.3204(2) 0.0470(9) Uani 1 1 d . . .
H20 H -0.0227 -0.5090 0.3295 0.056 Uiso 1 1 calc R . .
C21 C 0.1560(5) -0.3936(8) 0.3275(2) 0.0462(9) Uani 1 1 d . . .
H21 H 0.2263 -0.4613 0.3406 0.055 Uiso 1 1 calc R . .
C22 C 0.2023(4) -0.2656(7) 0.3156(2) 0.0387(8) Uani 1 1 d . . .
H22 H 0.3042 -0.2467 0.3207 0.046 Uiso 1 1 calc R . .
C31 C 0.5284(3) 0.0899(7) 0.45663(18) 0.0311(7) Uani 1 1 d . . .
H31A H 0.4383 0.1398 0.4621 0.037 Uiso 1 1 calc R . .
H31B H 0.6120 0.1521 0.4647 0.037 Uiso 1 1 calc R . .
C32 C 0.5515(4) -0.0175(7) 0.51756(17) 0.0351(7) Uani 1 1 d . . .
H32B H 0.5657 0.0232 0.5690 0.042 Uiso 1 1 calc R . .
H32A H 0.4636 -0.0745 0.5133 0.042 Uiso 1 1 calc R . .
C33 C 0.6853(4) -0.1004(7) 0.50762(19) 0.0370(7) Uani 1 1 d . . .
H33B H 0.6982 -0.1709 0.5467 0.044 Uiso 1 1 calc R . .
H33A H 0.7741 -0.0444 0.5150 0.044 Uiso 1 1 calc R . .
C34 C 0.6663(4) -0.1616(7) 0.4279(2) 0.0357(7) Uani 1 1 d . . .
H34B H 0.5815 -0.2224 0.4220 0.043 Uiso 1 1 calc R . .
H34A H 0.7549 -0.2135 0.4218 0.043 Uiso 1 1 calc R . .
C35 C 0.6420(3) -0.0558(7) 0.36561(18) 0.0310(7) Uani 1 1 d . . .
H35B H 0.7324 -0.0027 0.3669 0.037 Uiso 1 1 calc R . .
H35A H 0.6215 -0.0987 0.3148 0.037 Uiso 1 1 calc R . .
C51 C 0.4649(3) 0.0952(7) 0.15492(17) 0.0288(6) Uani 1 1 d . . .
C52 C 0.3963(4) 0.0006(7) 0.10521(18) 0.0338(7) Uani 1 1 d . . .
H52 H 0.2923 -0.0010 0.0941 0.041 Uiso 1 1 calc R . .
C53 C 0.4779(4) -0.0918(8) 0.0716(2) 0.0405(8) Uani 1 1 d . . .
H53 H 0.4296 -0.1561 0.0378 0.049 Uiso 1 1 calc R . .
C54 C 0.6303(4) -0.0905(8) 0.0871(2) 0.0431(9) Uani 1 1 d . . .
H54 H 0.6861 -0.1542 0.0646 0.052 Uiso 1 1 calc R . .
C55 C 0.6996(4) 0.0039(8) 0.1354(2) 0.0419(8) Uani 1 1 d . . .
H55 H 0.8036 0.0061 0.1454 0.050 Uiso 1 1 calc R . .
C56 C 0.6185(3) 0.0960(8) 0.16969(19) 0.0356(7) Uani 1 1 d . . .
H56 H 0.6676 0.1600 0.2034 0.043 Uiso 1 1 calc R . .
C57 C 0.4399(3) 0.3311(7) 0.19777(18) 0.0299(7) Uani 1 1 d . . .
C58 C 0.4561(4) 0.3890(7) 0.1281(2) 0.0377(8) Uani 1 1 d . . .
H58 H 0.4378 0.3379 0.0827 0.045 Uiso 1 1 calc R . .
C59 C 0.4985(4) 0.5196(8) 0.1232(2) 0.0455(9) Uani 1 1 d . . .
H59 H 0.5068 0.5574 0.0749 0.055 Uiso 1 1 calc R . .
C60 C 0.5285(4) 0.5944(7) 0.1890(2) 0.0440(8) Uani 1 1 d . . .
H60 H 0.5572 0.6839 0.1861 0.053 Uiso 1 1 calc R . .
C61 C 0.5164(4) 0.5381(8) 0.2592(2) 0.0413(8) Uani 1 1 d . . .
H61 H 0.5378 0.5890 0.3046 0.050 Uiso 1 1 calc R . .
C62 C 0.4730(4) 0.4067(7) 0.26363(19) 0.0339(7) Uani 1 1 d . . .
H62 H 0.4662 0.3688 0.3121 0.041 Uiso 1 1 calc R . .
N1 N 0.1122(4) 0.4441(7) 0.1559(3) 0.070 Uiso 0.847(5) 1 d PD A 1
H2N H 0.0829 0.4637 0.2009 0.105 Uiso 0.847(5) 1 d PR A 1
H1N H 0.1867 0.4975 0.1482 0.105 Uiso 0.847(5) 1 d PR A 1
C1N C -0.1297(5) 0.3706(7) 0.1049(3) 0.070 Uiso 0.847(5) 1 d PD A 1
H71A H -0.0943 0.2795 0.1065 0.105 Uiso 0.847(5) 1 calc PR A 1
H71B H -0.2119 0.3802 0.0633 0.105 Uiso 0.847(5) 1 calc PR A 1
H71C H -0.1625 0.3925 0.1537 0.105 Uiso 0.847(5) 1 calc PR A 1
C2N C -0.0080(4) 0.4619(7) 0.0914(2) 0.070 Uiso 0.847(5) 1 d PD A 1
H72A H 0.0272 0.4387 0.0422 0.084 Uiso 0.847(5) 1 calc PR A 1
C3N C -0.0524(5) 0.6040(7) 0.0902(3) 0.070 Uiso 0.847(5) 1 d PD A 1
H73A H -0.1316 0.6186 0.0467 0.084 Uiso 0.847(5) 1 calc PR A 1
H73B H -0.0924 0.6245 0.1379 0.084 Uiso 0.847(5) 1 calc PR A 1
C4N C 0.0715(6) 0.6965(7) 0.0830(4) 0.070 Uiso 0.847(5) 1 d PD A 1
H74A H 0.0340 0.7868 0.0772 0.105 Uiso 0.847(5) 1 calc PR A 1
H74B H 0.1167 0.6725 0.0380 0.105 Uiso 0.847(5) 1 calc PR A 1
H74C H 0.1448 0.6905 0.1290 0.105 Uiso 0.847(5) 1 calc PR A 1
N2 N 0.1234(18) 0.4208(16) 0.0618(15) 0.070 Uiso 0.153(5) 1 d PD A 2
H3N H 0.2124 0.4569 0.0759 0.105 Uiso 0.153(5) 1 d PR A 2
H4N H 0.1023 0.4206 0.0104 0.105 Uiso 0.153(5) 1 d PR A 2
C5N C -0.1294(18) 0.4124(19) 0.0800(19) 0.070 Uiso 0.153(5) 1 d PD A 2
H75A H -0.1123 0.3354 0.0491 0.105 Uiso 0.153(5) 1 calc PR A 2
H75B H -0.2037 0.4690 0.0510 0.105 Uiso 0.153(5) 1 calc PR A 2
H75C H -0.1637 0.3833 0.1273 0.105 Uiso 0.153(5) 1 calc PR A 2
C6N C 0.0108(17) 0.4881(12) 0.0996(10) 0.070 Uiso 0.153(5) 1 d PD A 2
H76A H 0.0414 0.4881 0.1563 0.084 Uiso 0.153(5) 1 calc PR A 2
C7N C 0.000(2) 0.6271(11) 0.0706(19) 0.070 Uiso 0.153(5) 1 d PD A 2
H77A H -0.0635 0.6781 0.1006 0.084 Uiso 0.153(5) 1 calc PR A 2
H77B H -0.0480 0.6268 0.0166 0.084 Uiso 0.153(5) 1 calc PR A 2
C8N C 0.146(3) 0.694(2) 0.075(2) 0.070 Uiso 0.153(5) 1 d PD A 2
H78A H 0.1609 0.7508 0.1207 0.105 Uiso 0.153(5) 1 calc PR A 2
H78B H 0.1487 0.7471 0.0295 0.105 Uiso 0.153(5) 1 calc PR A 2
H78C H 0.2235 0.6272 0.0795 0.105 Uiso 0.153(5) 1 calc PR A 2

loop_
_atom_site_aniso_label
_atom_site_aniso_U_11
_atom_site_aniso_U_22
_atom_site_aniso_U_33
_atom_site_aniso_U_23
_atom_site_aniso_U_13
_atom_site_aniso_U_12
O1 0.0258(10) 0.0474(15) 0.0397(12) 0.0169(12) -0.0053(9) -0.0078(11)
C1 0.0200(13) 0.0309(16) 0.0320(14) 0.0051(13) 0.0042(11) -0.0013(12)
C2 0.0211(13) 0.0297(15) 0.0249(13) 0.0060(12) 0.0038(10) -0.0002(12)
O3 0.0253(10) 0.0369(13) 0.0300(10) 0.0091(10) -0.0008(8) -0.0091(9)
C3 0.0222(13) 0.0258(15) 0.0272(14) 0.0031(12) 0.0022(10) -0.0040(12)
O4 0.0236(10) 0.0360(13) 0.0309(11) 0.0098(10) -0.0018(8) -0.0057(9)
C4 0.0188(13) 0.0302(16) 0.0285(14) 0.0025(12) 0.0023(10) -0.0033(12)
C5 0.0198(13) 0.0317(16) 0.0273(14) 0.0058(13) 0.0017(10) 0.0005(12)
O2 0.0203(9) 0.0335(12) 0.0355(11) 0.0066(10) 0.0001(8) 0.0007(9)
C11 0.0278(15) 0.0295(17) 0.061(2) -0.0071(16) 0.0201(15) -0.0110(14)
C12 0.038(2) 0.030(2) 0.115(4) 0.004(2) 0.038(2) -0.0023(16)
C13 0.058(3) 0.030(2) 0.213(8) -0.023(4) 0.082(5) -0.012(2)
C14 0.095(5) 0.067(4) 0.195(8) -0.081(5) 0.110(6) -0.050(4)
C15 0.078(3) 0.091(4) 0.087(4) -0.055(3) 0.054(3) -0.055(3)
C16 0.0429(19) 0.061(3) 0.055(2) -0.020(2) 0.0244(17) -0.025(2)
C17 0.0255(14) 0.0299(16) 0.0254(13) -0.0020(12) 0.0046(11) -0.0056(12)
C18 0.0256(15) 0.0373(19) 0.0479(19) -0.0038(16) 0.0104(14) -0.0047(14)
C19 0.0393(19) 0.046(2) 0.059(2) -0.007(2) 0.0195(16) -0.0147(17)
C20 0.062(2) 0.034(2) 0.047(2) -0.0010(17) 0.0137(18) -0.0163(18)
C21 0.054(2) 0.0339(19) 0.047(2) 0.0043(16) -0.0053(17) -0.0015(17)
C22 0.0328(17) 0.0342(19) 0.0465(19) 0.0030(15) -0.0030(14) -0.0026(15)
C31 0.0305(15) 0.0307(16) 0.0321(15) 0.0002(13) 0.0044(12) 0.0026(13)
C32 0.0380(16) 0.0410(19) 0.0255(14) 0.0003(14) 0.0019(12) -0.0029(16)
C33 0.0347(16) 0.0359(18) 0.0376(16) 0.0087(15) -0.0036(13) -0.0009(15)
C34 0.0326(16) 0.0315(17) 0.0423(18) 0.0022(15) 0.0032(13) 0.0052(14)
C35 0.0270(14) 0.0335(17) 0.0334(15) -0.0003(13) 0.0076(12) -0.0004(13)
C51 0.0267(14) 0.0333(16) 0.0270(14) 0.0086(13) 0.0059(11) 0.0019(13)
C52 0.0304(15) 0.0414(19) 0.0296(15) 0.0044(14) 0.0047(12) -0.0024(15)
C53 0.0452(19) 0.043(2) 0.0327(16) -0.0033(16) 0.0046(14) 0.0016(17)
C54 0.0444(19) 0.050(2) 0.0368(17) 0.0028(17) 0.0115(14) 0.0142(18)
C55 0.0303(16) 0.055(2) 0.0421(18) 0.0075(18) 0.0094(13) 0.0092(17)
C56 0.0268(15) 0.043(2) 0.0368(16) 0.0018(15) 0.0049(12) -0.0011(15)
C57 0.0230(14) 0.0344(17) 0.0327(15) 0.0062(13) 0.0053(11) -0.0006(13)
C58 0.0414(18) 0.0371(19) 0.0358(17) 0.0076(15) 0.0092(14) -0.0039(16)
C59 0.053(2) 0.042(2) 0.044(2) 0.0149(17) 0.0133(16) -0.0057(17)
C60 0.0449(19) 0.0315(18) 0.057(2) 0.0075(17) 0.0108(16) -0.0068(16)
C61 0.0421(18) 0.0374(19) 0.0447(19) -0.0017(16) 0.0075(15) -0.0115(16)
C62 0.0319(15) 0.0339(17) 0.0362(16) 0.0039(14) 0.0056(12) -0.0052(14)

loop_
_atom_type_symbol
_atom_type_description
_atom_type_scat_dispersion_real
_atom_type_scat_dispersion_imag
_atom_type_scat_source
C C 0.0033 0.0000 'International Tables Vol C Tables 4.2.6.8 and 6.1.1.4'
H H 0.0000 0.0000 'International Tables Vol C Tables 4.2.6.8 and 6.1.1.4'
N N 0.0061 0.0000 'International Tables Vol C Tables 4.2.6.8 and 6.1.1.4'
O O 0.0106 0.0000 'International Tables Vol C Tables 4.2.6.8 and 6.1.1.4'

loop_
_geom_angle_atom_site_label_1
_geom_angle_atom_site_label_2
_geom_angle_atom_site_label_3
_geom_angle
O1 C1 C17 104.5(3)
O1 C1 C11 111.6(3)
C17 C1 C11 108.0(2)
O1 C1 C2 107.7(2)
C17 C1 C2 112.2(3)
C11 C1 C2 112.6(3)
O3 C2 C4 102.0(2)
O3 C2 C1 109.2(2)
C4 C2 C1 117.1(2)
C2 O3 C3 109.2(2)
O3 C3 O4 105.6(2)
O3 C3 C31 108.0(2)
O4 C3 C31 110.4(3)
O3 C3 C35 110.8(3)
O4 C3 C35 109.1(2)
C31 C3 C35 112.7(2)
C3 O4 C4 110.1(2)
O4 C4 C2 102.1(2)
O4 C4 C5 108.4(2)
C2 C4 C5 118.5(3)
O2 C5 C51 108.1(2)
O2 C5 C57 107.9(2)
C51 C5 C57 111.7(2)
O2 C5 C4 106.1(2)
C51 C5 C4 110.7(2)
C57 C5 C4 112.0(3)
C16 C11 C12 119.4(4)
C16 C11 C1 120.1(3)
C12 C11 C1 120.3(4)
C11 C12 C13 119.1(6)
C14 C13 C12 121.7(6)
C13 C14 C15 119.5(5)
C16 C15 C14 120.3(6)
C15 C16 C11 119.9(5)
C22 C17 C18 118.5(3)
C22 C17 C1 124.8(3)
C18 C17 C1 116.7(3)
C19 C18 C17 120.7(4)
C20 C19 C18 120.4(3)
C21 C20 C19 119.6(4)
C20 C21 C22 120.2(4)
C17 C22 C21 120.7(3)
C3 C31 C32 112.1(3)
C33 C32 C31 110.2(3)
C32 C33 C34 110.2(3)
C33 C34 C35 111.3(3)
C3 C35 C34 111.4(3)
C52 C51 C56 118.4(3)
C52 C51 C5 121.3(3)
C56 C51 C5 120.2(3)
C53 C52 C51 120.8(3)
C52 C53 C54 120.2(4)
C55 C54 C53 119.5(3)
C54 C55 C56 120.5(3)
C55 C56 C51 120.5(3)
C62 C57 C58 117.9(3)
C62 C57 C5 124.1(3)
C58 C57 C5 117.8(3)
C59 C58 C57 121.7(4)
C60 C59 C58 119.8(4)
C59 C60 C61 119.6(4)
C60 C61 C62 120.4(4)
C57 C62 C61 120.6(3)
N1 C2N C3N 107.56(10)
N1 C2N C1N 107.20(10)
C3N C2N C1N 112.82(11)
C4N C3N C2N 113.20(11)
N2 C6N C5N 107.31(10)
N2 C6N C7N 107.31(10)
C5N C6N C7N 112.90(11)
C6N C7N C8N 112.88(11)

loop_
_geom_bond_atom_site_label_1
_geom_bond_atom_site_label_2
_geom_bond_distance
O1 C1 1.426(4)
C1 C17 1.538(4)
C1 C11 1.540(5)
C1 C2 1.549(4)
C2 O3 1.422(3)
C2 C4 1.544(4)
O3 C3 1.427(3)
C3 O4 1.428(4)
C3 C31 1.512(4)
C3 C35 1.519(4)
O4 C4 1.431(3)
C4 C5 1.547(4)
C5 O2 1.438(3)
C5 C51 1.530(4)
C5 C57 1.531(5)
C11 C16 1.394(6)
C11 C12 1.396(6)
C12 C13 1.397(8)
C13 C14 1.351(11)
C14 C15 1.396(11)
C15 C16 1.388(6)
C17 C22 1.381(5)
C17 C18 1.390(4)
C18 C19 1.382(6)
C19 C20 1.377(6)
C20 C21 1.375(6)
C21 C22 1.393(5)
C31 C32 1.525(5)
C32 C33 1.525(5)
C33 C34 1.526(5)
C34 C35 1.530(5)
C51 C52 1.390(5)
C51 C56 1.402(4)
C52 C53 1.389(5)
C53 C54 1.391(5)
C54 C55 1.376(6)
C55 C56 1.390(5)
C57 C62 1.390(5)
C57 C58 1.392(5)
C58 C59 1.388(6)
C59 C60 1.381(6)
C60 C61 1.385(5)
C61 C62 1.398(5)
N1 C2N 1.4793(10)
C1N C2N 1.5015(10)
C2N C3N 1.4987(10)
C3N C4N 1.4985(10)
N2 C6N 1.4798(11)
C5N C6N 1.4999(11)
C6N C7N 1.5000(11)
C7N C8N 1.5001(11)

loop_
_geom_hbond_atom_site_label_D
_geom_hbond_atom_site_label_H
_geom_hbond_atom_site_label_A
_geom_hbond_distance_DH
_geom_hbond_distance_HA
_geom_hbond_distance_DA
_geom_hbond_angle_DHA
O1 H1 O2 0.84 1.81 2.645(3) 170.6
O2 H3 N1 0.84 1.91 2.738(5) 167.5
O2 H3 N2 0.84 2.36 2.90(2) 122.4

loop_
_geom_torsion_atom_site_label_1
_geom_torsion_atom_site_label_2
_geom_torsion_atom_site_label_3
_geom_torsion_atom_site_label_4
_geom_torsion
O1 C1 C11 C12 -7.6(4)
O1 C1 C17 C18 -58.6(3)
O2 C5 C51 C52 -20.0(4)
O2 C5 C57 C58 -62.7(3)
O3 C3 C35 C34 -69.6(3)
C1N C2N C3N C4N 175.4(5)
C5N C6N C7N C8N -168(2)
